data_7202607
loop_
_publ_author_name
'Smith, Martin B.'
'Dale, Sophie H.'
'Coles, Simon J.'
'Gelbrich, Thomas'
'Hursthouse, Michael B.'
'Light, Mark E.'
'Horton, Peter N.'

_publ_section_title
;
 Hydrogen bonded supramolecular assemblies based on neutral
 square-planar palladium(ii) complexes
;
_journal_issue 2
_journal_name_full CrystEngComm
_journal_page_first 165
_journal_paper_doi 10.1039/b616337h
_journal_volume 9
_journal_year 2007
_chemical_formula_moiety 'C35 H35 Cl2 N O4 P2 Pd S'
_chemical_formula_sum 'C35 H35 Cl2 N O4 P2 Pd S'
_chemical_formula_weight 804.94
_chemical_name_systematic
;
?
;
_space_group_IT_number 62
_symmetry_cell_setting orthorhombic
_symmetry_space_group_name_Hall '-P 2ac 2n'
_symmetry_space_group_name_H-M 'P n m a'
_atom_sites_solution_hydrogens geom
_atom_sites_solution_primary direct
_atom_sites_solution_secondary difmap
_audit_creation_method SHELXL-97
_cell_angle_alpha 90.00
_cell_angle_beta 90.00
_cell_angle_gamma 90.00
_cell_formula_units_Z 4
_cell_length_a 19.631(4)
_cell_length_b 17.047(3)
_cell_length_c 10.506(2)
_cell_measurement_temperature 150(2)
_cell_volume 3515.8(12)
_computing_cell_refinement 'DENZO & COLLECT'
_computing_data_collection 'DENZO (Otwinowski & Minor, 1997) & COLLECT (Hooft, 1998)'
_computing_data_reduction 'DENZO & COLLECT'
_computing_molecular_graphics 'Bruker SHELXTL and local programs'
_computing_publication_material Diamond
_computing_structure_refinement 'SHELXL-97 (Sheldrick, 1997)'
_computing_structure_solution 'SHELXS-97 (Sheldrick, 1997)'
_diffrn_ambient_temperature 150(2)
_diffrn_measured_fraction_theta_full 0.997
_diffrn_measured_fraction_theta_max 0.997
_diffrn_measurement_device_type 'Nonius KappaCCD'
_diffrn_measurement_method '\f & \w scans'
_diffrn_radiation_monochromator graphite
_diffrn_radiation_source 'Nonius FR591 rotating anode'
_diffrn_radiation_type MoK\a
_diffrn_radiation_wavelength 0.71073
_diffrn_reflns_av_R_equivalents 0.0890
_diffrn_reflns_av_sigmaI/netI 0.0601
_diffrn_reflns_limit_h_max 20
_diffrn_reflns_limit_h_min -24
_diffrn_reflns_limit_k_max 20
_diffrn_reflns_limit_k_min -21
_diffrn_reflns_limit_l_max 12
_diffrn_reflns_limit_l_min -12
_diffrn_reflns_number 21715
_diffrn_reflns_theta_full 26.00
_diffrn_reflns_theta_max 26.00
_diffrn_reflns_theta_min 3.08
_exptl_absorpt_coefficient_mu 0.869
_exptl_absorpt_correction_T_max 0.9661
_exptl_absorpt_correction_T_min 0.8592
_exptl_absorpt_correction_type multi-scan
_exptl_absorpt_process_details 'SORTAV Blessing (1997)'
_exptl_crystal_colour Colourless
_exptl_crystal_density_diffrn 1.521
_exptl_crystal_density_method 'not measured'
_exptl_crystal_description Plate
_exptl_crystal_F_000 1640
_exptl_crystal_size_max 0.18
_exptl_crystal_size_mid 0.08
_exptl_crystal_size_min 0.04
_refine_diff_density_max 2.098
_refine_diff_density_min -2.056
_refine_diff_density_rms 0.159
_refine_ls_extinction_method none
_refine_ls_goodness_of_fit_ref 1.028
_refine_ls_hydrogen_treatment constr
_refine_ls_matrix_type full
_refine_ls_number_parameters 212
_refine_ls_number_reflns 3563
_refine_ls_number_restraints 92
_refine_ls_restrained_S_all 1.079
_refine_ls_R_factor_all 0.1096
_refine_ls_R_factor_gt 0.0784
_refine_ls_shift/su_max 0.005
_refine_ls_shift/su_mean 0.000
_refine_ls_structure_factor_coef Fsqd
_refine_ls_weighting_details 'calc w=1/[\s^2^(Fo^2^)+(0.1222P)^2^+22.4164P] where P=(Fo^2^+2Fc^2^)/3'
_refine_ls_weighting_scheme calc
_refine_ls_wR_factor_gt 0.2041
_refine_ls_wR_factor_ref 0.2292
_reflns_number_gt 2572
_reflns_number_total 3563
_reflns_threshold_expression I>2\s(I)
_cod_data_source_file b616337h.txt
_cod_data_source_block 2a.DMSO
_cod_original_cell_volume 3515.7(12)
_cod_database_code 7202607

loop_
_symmetry_equiv_pos_as_xyz
'x, y, z'
'-x+1/2, -y, z+1/2'
'-x, y+1/2, -z'
'x+1/2, -y+1/2, -z+1/2'
'-x, -y, -z'
'x-1/2, y, -z-1/2'
'x, -y-1/2, z'
'-x-1/2, y-1/2, z-1/2'

loop_
_atom_site_label
_atom_site_type_symbol
_atom_site_fract_x
_atom_site_fract_y
_atom_site_fract_z
_atom_site_U_iso_or_equiv
_atom_site_adp_type
_atom_site_occupancy
_atom_site_symmetry_multiplicity
_atom_site_calc_flag
_atom_site_refinement_flags
_atom_site_disorder_assembly
_atom_site_disorder_group
C1 C 0.2954(4) 0.1783(4) 0.6801(7) 0.0404(18) Uani 1 1 d . . .
H1A H 0.3389 0.1853 0.6338 0.048 Uiso 1 1 calc R . .
H1B H 0.2702 0.1347 0.6393 0.048 Uiso 1 1 calc R . .
N1 N 0.2554(4) 0.2500 0.6699(8) 0.0303(18) Uani 1 2 d S . .
C2 C 0.1965(7) 0.2500 0.5888(10) 0.0648(19) Uani 1 2 d SDU . .
C3 C 0.1281(6) 0.2500 0.6620(13) 0.069(2) Uani 1 2 d SDU . .
C4 C 0.0697(6) 0.2500 0.5922(14) 0.072(2) Uani 1 2 d SDU . .
H4 H 0.0265 0.2500 0.6331 0.086 Uiso 1 2 calc SR . .
C5 C 0.0741(7) 0.2500 0.4616(11) 0.072(2) Uani 1 2 d SDU . .
H5 H 0.0318 0.2500 0.4177 0.086 Uiso 1 2 calc SR . .
C6 C 0.1311(6) 0.2500 0.3857(13) 0.072(2) Uani 1 2 d SDU . .
H6 H 0.1269 0.2500 0.2957 0.086 Uiso 1 2 calc SR . .
C7 C 0.1936(6) 0.2500 0.4417(13) 0.0708(19) Uani 1 2 d SDU . .
O1 O 0.1337(6) 0.2500 0.7859(12) 0.101(3) Uani 1 2 d SU . .
H1 H 0.0946 0.2500 0.8185 0.152 Uiso 1 2 d SR . .
C8 C 0.2570(6) 0.2500 0.4089(10) 0.070(2) Uani 1 2 d SDU . .
O2 O 0.3148(5) 0.2627(7) 0.4256(9) 0.043(3) Uani 0.50 1 d PDU . .
O3 O 0.2493(8) 0.2098(7) 0.2997(13) 0.097(4) Uani 0.50 1 d PDU . .
H3 H 0.2822 0.1927 0.2565 0.145 Uiso 0.50 1 d PRD . .
C9 C 0.2406(2) 0.0973(3) 0.9006(5) 0.0393(17) Uani 1 1 d G . .
C10 C 0.2204(3) 0.0297(3) 0.8369(5) 0.055(2) Uani 1 1 d G . .
H10 H 0.2434 0.0140 0.7615 0.066 Uiso 1 1 calc R . .
C11 C 0.1666(3) -0.0149(3) 0.8835(6) 0.064(3) Uani 1 1 d G . .
H11 H 0.1529 -0.0611 0.8400 0.077 Uiso 1 1 calc R . .
C12 C 0.1330(3) 0.0080(3) 0.9939(6) 0.066(3) Uani 1 1 d G . .
H12 H 0.0963 -0.0224 1.0257 0.079 Uiso 1 1 calc R . .
C13 C 0.1532(3) 0.0756(3) 1.0576(5) 0.057(2) Uani 1 1 d G . .
H13 H 0.1302 0.0914 1.1330 0.068 Uiso 1 1 calc R . .
C14 C 0.2069(3) 0.1203(3) 1.0109(5) 0.0459(19) Uani 1 1 d G . .
H14 H 0.2207 0.1664 1.0545 0.055 Uiso 1 1 calc R . .
C15 C 0.3862(2) 0.0862(3) 0.8295(6) 0.047(2) Uani 1 1 d G . .
C16 C 0.3883(3) 0.0120(3) 0.8842(5) 0.057(2) Uani 1 1 d G . .
H16 H 0.3495 -0.0079 0.9276 0.069 Uiso 1 1 calc R . .
C17 C 0.4471(3) -0.0331(3) 0.8752(6) 0.066(3) Uani 1 1 d G . .
H17 H 0.4486 -0.0838 0.9126 0.079 Uiso 1 1 calc R . .
C18 C 0.5038(3) -0.0039(4) 0.8116(6) 0.069(3) Uani 1 1 d G . .
H18 H 0.5440 -0.0347 0.8055 0.083 Uiso 1 1 calc R . .
C19 C 0.5017(2) 0.0703(4) 0.7570(6) 0.070(3) Uani 1 1 d G . .
H19 H 0.5404 0.0902 0.7135 0.084 Uiso 1 1 calc R . .
C20 C 0.4429(3) 0.1154(3) 0.7659(6) 0.057(2) Uani 1 1 d G . .
H20 H 0.4414 0.1661 0.7286 0.069 Uiso 1 1 calc R . .
P1 P 0.31338(10) 0.15279(11) 0.84566(19) 0.0347(5) Uani 1 1 d . . .
Cl1 Cl 0.37061(13) 0.15288(12) 1.1261(2) 0.0607(7) Uani 1 1 d . . .
Pd1 Pd 0.34158(4) 0.2500 0.97860(8) 0.0348(3) Uani 1 2 d S . .
S1 S 0.02497(17) 0.2500 1.0408(3) 0.0534(8) Uani 1 2 d S . .
O4 O 0.0136(6) 0.2500 0.9046(10) 0.087(3) Uani 1 2 d S . .
C21 C -0.0224(5) 0.1726(6) 1.1028(12) 0.072(3) Uani 1 1 d . . .
H21A H -0.0093 0.1237 1.0601 0.107 Uiso 1 1 calc R . .
H21B H -0.0710 0.1825 1.0891 0.107 Uiso 1 1 calc R . .
H21C H -0.0134 0.1679 1.1943 0.107 Uiso 1 1 calc R . .

loop_
_atom_site_aniso_label
_atom_site_aniso_U_11
_atom_site_aniso_U_22
_atom_site_aniso_U_33
_atom_site_aniso_U_23
_atom_site_aniso_U_13
_atom_site_aniso_U_12
C1 0.050(4) 0.038(4) 0.033(4) -0.003(3) -0.009(3) 0.010(3)
N1 0.036(4) 0.025(4) 0.030(4) 0.000 -0.005(3) 0.000
C2 0.059(3) 0.062(5) 0.074(4) 0.000 -0.014(3) 0.000
C3 0.057(3) 0.074(5) 0.077(4) 0.000 -0.015(3) 0.000
C4 0.058(3) 0.077(5) 0.081(4) 0.000 -0.014(3) 0.000
C5 0.061(3) 0.078(5) 0.078(4) 0.000 -0.016(3) 0.000
C6 0.059(3) 0.078(5) 0.079(4) 0.000 -0.017(3) 0.000
C7 0.059(3) 0.076(5) 0.078(4) 0.000 -0.015(3) 0.000
O1 0.065(5) 0.164(8) 0.075(4) 0.000 -0.008(3) 0.000
C8 0.060(3) 0.077(5) 0.074(4) 0.000 -0.015(3) 0.000
O2 0.055(3) 0.025(9) 0.049(5) 0.007(4) 0.004(4) 0.006(4)
O3 0.081(6) 0.114(9) 0.094(7) -0.029(5) -0.006(5) -0.016(6)
C9 0.047(4) 0.031(4) 0.040(4) -0.002(3) -0.006(3) -0.001(3)
C10 0.065(6) 0.036(4) 0.065(6) -0.010(4) -0.003(5) -0.006(4)
C11 0.080(7) 0.046(5) 0.065(7) -0.008(5) -0.007(5) -0.020(5)
C12 0.061(6) 0.054(6) 0.081(7) 0.019(5) -0.016(5) -0.022(5)
C13 0.060(5) 0.052(5) 0.058(6) 0.005(5) -0.001(4) -0.004(4)
C14 0.056(5) 0.031(4) 0.051(5) -0.004(3) -0.002(4) -0.001(4)
C15 0.055(5) 0.039(4) 0.046(5) -0.009(4) -0.015(4) 0.017(4)
C16 0.077(6) 0.040(5) 0.056(6) -0.001(4) -0.021(5) 0.016(4)
C17 0.101(8) 0.041(5) 0.056(6) -0.010(4) -0.029(6) 0.020(5)
C18 0.072(7) 0.073(7) 0.062(7) -0.023(5) -0.021(5) 0.025(6)
C19 0.057(6) 0.089(8) 0.063(6) -0.016(6) -0.004(5) 0.028(5)
C20 0.051(5) 0.058(5) 0.063(6) -0.008(5) -0.008(4) 0.016(4)
P1 0.0417(11) 0.0269(9) 0.0356(10) -0.0020(8) -0.0084(8) 0.0073(8)
Cl1 0.0878(17) 0.0422(12) 0.0522(13) 0.0060(10) -0.0281(12) 0.0175(11)
Pd1 0.0407(5) 0.0269(4) 0.0369(5) 0.000 -0.0127(3) 0.000
S1 0.0518(18) 0.0450(17) 0.063(2) 0.000 0.0154(15) 0.000
O4 0.086(8) 0.126(10) 0.049(6) 0.000 0.016(5) 0.000
C21 0.057(6) 0.052(5) 0.106(9) 0.028(6) 0.003(6) -0.002(5)

loop_
_atom_type_symbol
_atom_type_description
_atom_type_scat_dispersion_real
_atom_type_scat_dispersion_imag
_atom_type_scat_source
C C 0.0033 0.0016 'International Tables Vol C Tables 4.2.6.8 and 6.1.1.4'
H H 0.0000 0.0000 'International Tables Vol C Tables 4.2.6.8 and 6.1.1.4'
N N 0.0061 0.0033 'International Tables Vol C Tables 4.2.6.8 and 6.1.1.4'
O O 0.0106 0.0060 'International Tables Vol C Tables 4.2.6.8 and 6.1.1.4'
P P 0.1023 0.0942 'International Tables Vol C Tables 4.2.6.8 and 6.1.1.4'
Cl Cl 0.1484 0.1585 'International Tables Vol C Tables 4.2.6.8 and 6.1.1.4'
Pd Pd -0.9988 1.0072 'International Tables Vol C Tables 4.2.6.8 and 6.1.1.4'
S S 0.1246 0.1234 'International Tables Vol C Tables 4.2.6.8 and 6.1.1.4'

loop_
_geom_angle_atom_site_label_1
_geom_angle_atom_site_label_2
_geom_angle_atom_site_label_3
_geom_angle
_geom_angle_site_symmetry_1
_geom_angle_site_symmetry_3
_geom_angle_publ_flag
N1 C1 P1 112.0(5) . . ?
C1 N1 C1 114.1(8) . 7_565 ?
C1 N1 C2 118.5(4) . . ?
C1 N1 C2 118.5(4) 7_565 . ?
N1 C2 C3 113.8(8) . . ?
N1 C2 C7 128.5(9) . . ?
C3 C2 C7 117.8(12) . . ?
C2 C3 C4 117.6(11) . . ?
C2 C3 O1 115.0(11) . . ?
C4 C3 O1 127.4(13) . . ?
C3 C4 C5 119.0(12) . . ?
C4 C5 C6 129.1(15) . . ?
C5 C6 C7 119.0(12) . . ?
C2 C7 C6 117.6(11) . . ?
C2 C7 C8 103.4(10) . . ?
C6 C7 C8 138.9(12) . . ?
C7 C8 O2 153.6(12) . . ?
C7 C8 O2 153.6(12) . 7_565 ?
C7 C8 O3 96.9(10) . . ?
C7 C8 O3 96.9(10) . 7_565 ?
O2 C8 O2 21.4(13) . 7_565 ?
O2 C8 O3 109.3(13) . . ?
O2 C8 O3 98.1(11) 7_565 . ?
O2 C8 O3 98.1(11) . 7_565 ?
O2 C8 O3 109.3(13) 7_565 7_565 ?
O3 C8 O3 61.3(12) . 7_565 ?
C10 C9 C14 120.0 . . ?
C10 C9 P1 120.3(3) . . ?
C14 C9 P1 119.6(3) . . ?
C9 C10 C11 120.0 . . ?
C10 C11 C12 120.0 . . ?
C11 C12 C13 120.0 . . ?
C12 C13 C14 120.0 . . ?
C9 C14 C13 120.0 . . ?
C16 C15 C20 120.0 . . ?
C16 C15 P1 123.3(3) . . ?
C20 C15 P1 116.6(3) . . ?
C15 C16 C17 120.0 . . ?
C16 C17 C18 120.0 . . ?
C17 C18 C19 120.0 . . ?
C18 C19 C20 120.0 . . ?
C15 C20 C19 120.0 . . ?
C1 P1 C9 106.0(3) . . ?
C1 P1 C15 102.1(3) . . ?
C1 P1 Pd1 117.7(3) . . ?
C9 P1 C15 108.8(3) . . ?
C9 P1 Pd1 112.57(18) . . ?
C15 P1 Pd1 108.9(2) . . ?
P1 Pd1 P1 95.61(10) . 7_565 ?
P1 Pd1 Cl1 87.11(8) . . ?
P1 Pd1 Cl1 177.10(8) . 7_565 ?
P1 Pd1 Cl1 87.11(8) 7_565 7_565 ?
P1 Pd1 Cl1 177.10(8) 7_565 . ?
Cl1 Pd1 Cl1 90.16(11) . 7_565 ?
O4 S1 C21 106.8(5) . . ?
O4 S1 C21 106.8(5) . 7_565 ?
C21 S1 C21 98.6(7) . 7_565 ?

loop_
_geom_bond_atom_site_label_1
_geom_bond_atom_site_label_2
_geom_bond_distance
_geom_bond_site_symmetry_2
_geom_bond_publ_flag
C1 N1 1.456(8) . ?
C1 P1 1.828(7) . ?
N1 C1 1.456(8) 7_565 ?
N1 C2 1.437(16) . ?
C2 C3 1.547(13) . ?
C2 C7 1.546(13) . ?
C3 C4 1.361(14) . ?
C3 O1 1.306(17) . ?
C4 C5 1.374(13) . ?
C5 C6 1.374(13) . ?
C6 C7 1.362(14) . ?
C7 C8 1.290(17) . ?
C8 O2 1.170(9) . ?
C8 O2 1.170(9) 7_565 ?
C8 O3 1.345(9) . ?
C8 O3 1.345(9) 7_565 ?
C9 C10 1.3900 . ?
C9 C14 1.3900 . ?
C9 P1 1.809(4) . ?
C10 C11 1.3900 . ?
C11 C12 1.3900 . ?
C12 C13 1.3900 . ?
C13 C14 1.3900 . ?
C15 C16 1.3900 . ?
C15 C20 1.3900 . ?
C15 P1 1.833(4) . ?
C16 C17 1.3900 . ?
C17 C18 1.3900 . ?
C18 C19 1.3900 . ?
C19 C20 1.3900 . ?
P1 Pd1 2.2368(19) . ?
Cl1 Pd1 2.338(2) . ?
Pd1 P1 2.2368(19) 7_565 ?
Pd1 Cl1 2.338(2) 7_565 ?
S1 O4 1.448(11) . ?
S1 C21 1.741(9) . ?
S1 C21 1.741(9) 7_565 ?

loop_
_geom_hbond_atom_site_label_D
_geom_hbond_atom_site_label_H
_geom_hbond_atom_site_label_A
_geom_hbond_distance_DH
_geom_hbond_distance_HA
_geom_hbond_distance_DA
_geom_hbond_angle_DHA
_geom_hbond_site_symmetry_A
O1 H1 O4 0.84 1.83 2.666(16) 174.4 .
O3 H3 Cl1 0.84 2.31 3.152(16) 175.7 1_554

loop_
_geom_torsion_atom_site_label_1
_geom_torsion_atom_site_label_2
_geom_torsion_atom_site_label_3
_geom_torsion_atom_site_label_4
_geom_torsion
_geom_torsion_site_symmetry_1
_geom_torsion_site_symmetry_2
_geom_torsion_site_symmetry_3
_geom_torsion_site_symmetry_4
_geom_torsion_publ_flag
P1 C1 N1 C1 81.4(9) . . . 7_565 ?
P1 C1 N1 C2 -131.7(7) . . . . ?
C1 N1 C2 C3 107.3(7) . . . . ?
C1 N1 C2 C3 -107.3(7) 7_565 . . . ?
C1 N1 C2 C7 -72.7(7) . . . . ?
C1 N1 C2 C7 72.7(7) 7_565 . . . ?
N1 C2 C3 C4 180.000(2) . . . . ?
N1 C2 C3 O1 0.000(2) . . . . ?
C7 C2 C3 C4 0.000(2) . . . . ?
C7 C2 C3 O1 180.000(2) . . . . ?
C2 C3 C4 C5 0.000(2) . . . . ?
O1 C3 C4 C5 180.000(2) . . . . ?
C3 C4 C5 C6 0.000(3) . . . . ?
C4 C5 C6 C7 0.000(2) . . . . ?
C5 C6 C7 C2 0.000(2) . . . . ?
C5 C6 C7 C8 180.000(1) . . . . ?
N1 C2 C7 C6 180.000(2) . . . . ?
N1 C2 C7 C8 0.000(2) . . . . ?
C3 C2 C7 C6 0.000(2) . . . . ?
C3 C2 C7 C8 180.000(2) . . . . ?
C2 C7 C8 O2 -24.7(9) . . . . ?
C2 C7 C8 O2 24.7(9) . . . 7_565 ?
C2 C7 C8 O3 149.1(6) . . . . ?
C2 C7 C8 O3 -149.1(6) . . . 7_565 ?
C6 C7 C8 O2 155.3(9) . . . . ?
C6 C7 C8 O2 -155.3(9) . . . 7_565 ?
C6 C7 C8 O3 -30.9(6) . . . . ?
C6 C7 C8 O3 30.9(6) . . . 7_565 ?
C14 C9 C10 C11 0.0 . . . . ?
P1 C9 C10 C11 176.6(4) . . . . ?
C9 C10 C11 C12 0.0 . . . . ?
C10 C11 C12 C13 0.0 . . . . ?
C11 C12 C13 C14 0.0 . . . . ?
C12 C13 C14 C9 0.0 . . . . ?
C10 C9 C14 C13 0.0 . . . . ?
P1 C9 C14 C13 -176.7(4) . . . . ?
C20 C15 C16 C17 0.0 . . . . ?
P1 C15 C16 C17 -175.5(4) . . . . ?
C15 C16 C17 C18 0.0 . . . . ?
C16 C17 C18 C19 0.0 . . . . ?
C17 C18 C19 C20 0.0 . . . . ?
C18 C19 C20 C15 0.0 . . . . ?
C16 C15 C20 C19 0.0 . . . . ?
P1 C15 C20 C19 175.8(4) . . . . ?
C10 C9 P1 C1 56.8(4) . . . . ?
C10 C9 P1 C15 -52.4(4) . . . . ?
C10 C9 P1 Pd1 -173.2(3) . . . . ?
C14 C9 P1 C1 -126.6(4) . . . . ?
C14 C9 P1 C15 124.2(4) . . . . ?
C14 C9 P1 Pd1 3.5(4) . . . . ?
N1 C1 P1 C9 85.7(6) . . . . ?
N1 C1 P1 C15 -160.5(5) . . . . ?
N1 C1 P1 Pd1 -41.3(7) . . . . ?
C16 C15 P1 C1 -127.8(4) . . . . ?
C16 C15 P1 C9 -16.0(4) . . . . ?
C16 C15 P1 Pd1 107.0(3) . . . . ?
C20 C15 P1 C1 56.6(4) . . . . ?
C20 C15 P1 C9 168.3(3) . . . . ?
C20 C15 P1 Pd1 -68.7(3) . . . . ?
C1 P1 Pd1 P1 11.1(3) . . . 7_565 ?
C1 P1 Pd1 Cl1 -169.9(3) . . . . ?
C1 P1 Pd1 Cl1 170.8(17) . . . 7_565 ?
C9 P1 Pd1 P1 -112.6(2) . . . 7_565 ?
C9 P1 Pd1 Cl1 66.3(2) . . . . ?
C9 P1 Pd1 Cl1 47.0(18) . . . 7_565 ?
C15 P1 Pd1 P1 126.7(2) . . . 7_565 ?
C15 P1 Pd1 Cl1 -54.3(2) . . . . ?
C15 P1 Pd1 Cl1 -73.7(18) . . . 7_565 ?
